data_2213859
loop_
_publ_author_name
'Nachtsheim, Boris J.'
'Bolte, Michael'

_publ_section_title
;
 Pseudosymmetric (<i>E</i>)-methyl 2-oxo-4-phenylbut-3-enoate
;
_journal_coeditor_code IS2168
_journal_issue 6
_journal_name_full 'Acta Crystallographica Section E'
_journal_page_first o2947
_journal_page_last o2947
_journal_paper_doi 10.1107/S1600536807024142
_journal_volume 63
_journal_year 2007
_chemical_formula_iupac 'C11 H10 O3'
_chemical_formula_moiety 'C11 H10 O3'
_chemical_formula_sum 'C11 H10 O3'
_chemical_formula_weight 190.19
_chemical_name_systematic
;
(E)-Methyl 2-oxo-4-phenylbut-3-enoate
;
_space_group_IT_number 4
_symmetry_cell_setting monoclinic
_symmetry_space_group_name_Hall 'P 2yb'
_symmetry_space_group_name_H-M 'P 1 21 1'
_atom_sites_solution_hydrogens geom
_atom_sites_solution_primary direct
_atom_sites_solution_secondary difmap
_audit_creation_method SHELXL-97
_cell_angle_alpha 90.00
_cell_angle_beta 99.527(11)
_cell_angle_gamma 90.00
_cell_formula_units_Z 2
_cell_length_a 7.1114(10)
_cell_length_b 6.5381(6)
_cell_length_c 10.5106(15)
_cell_measurement_reflns_used 5679
_cell_measurement_temperature 173(2)
_cell_measurement_theta_max 25.2
_cell_measurement_theta_min 3.8
_cell_volume 481.95(11)
_computing_cell_refinement X-Area
_computing_data_collection 'X-Area (Stoe & Cie, 2001)'
_computing_data_reduction X-Area
_computing_molecular_graphics 'XP in SHELXTL-Plus (Sheldrick, 1991)'
_computing_publication_material SHELXL97
_computing_structure_refinement 'SHELXL97 (Sheldrick, 1997)'
_computing_structure_solution 'SHELXS97 (Sheldrick, 1990)'
_diffrn_ambient_temperature 173(2)
_diffrn_measured_fraction_theta_full 0.994
_diffrn_measured_fraction_theta_max 0.993
_diffrn_measurement_device_type 'Stoe IPDS II two-circle-diffractometer'
_diffrn_measurement_method \w
_diffrn_radiation_monochromator graphite
_diffrn_radiation_source 'fine-focus sealed tube'
_diffrn_radiation_type MoK\a
_diffrn_radiation_wavelength 0.71073
_diffrn_reflns_av_R_equivalents 0.0353
_diffrn_reflns_av_sigmaI/netI 0.0219
_diffrn_reflns_limit_h_max 8
_diffrn_reflns_limit_h_min -8
_diffrn_reflns_limit_k_max 7
_diffrn_reflns_limit_k_min -7
_diffrn_reflns_limit_l_max 12
_diffrn_reflns_limit_l_min -12
_diffrn_reflns_number 4453
_diffrn_reflns_theta_full 25.00
_diffrn_reflns_theta_max 25.56
_diffrn_reflns_theta_min 3.68
_diffrn_standards_number 0
_exptl_absorpt_coefficient_mu 0.096
_exptl_absorpt_correction_type none
_exptl_crystal_colour colourless
_exptl_crystal_density_diffrn 1.311
_exptl_crystal_density_method 'not measured'
_exptl_crystal_description plate
_exptl_crystal_F_000 200
_exptl_crystal_size_max 0.34
_exptl_crystal_size_mid 0.31
_exptl_crystal_size_min 0.22
_refine_diff_density_max 0.259
_refine_diff_density_min -0.348
_refine_ls_extinction_method none
_refine_ls_goodness_of_fit_ref 1.193
_refine_ls_hydrogen_treatment constr
_refine_ls_matrix_type full
_refine_ls_number_parameters 128
_refine_ls_number_reflns 977
_refine_ls_number_restraints 1
_refine_ls_restrained_S_all 1.192
_refine_ls_R_factor_all 0.0486
_refine_ls_R_factor_gt 0.0467
_refine_ls_shift/su_max 0.000
_refine_ls_shift/su_mean 0.000
_refine_ls_structure_factor_coef Fsqd
_refine_ls_weighting_details 'calc w=1/[\s^2^(Fo^2^)+(0.0430P)^2^+0.4561P] where P=(Fo^2^+2Fc^2^)/3'
_refine_ls_weighting_scheme calc
_refine_ls_wR_factor_gt 0.1290
_refine_ls_wR_factor_ref 0.1299
_reflns_number_gt 937
_reflns_number_total 977
_reflns_threshold_expression I>2\s(I)
_cod_data_source_file is2168.cif
_cod_data_source_block I
_cod_depositor_comments
;
The following automatic conversions were performed:
'_symmetry_cell_setting' value 'Monoclinic' changed to 'monoclinic'
according to '/home/saulius/struct/CIF-dictionaries/cif_core.dic'
dictionary named 'cif_core.dic' version 2.4.1 from 2010-06-29.

Automatic conversion script
Id: cif_fix_enum 1527 2010-12-29 10:47:43Z saulius 

The following automatic conversions were performed:

'_symmetry_cell_setting' value 'Monoclinic' changed to 'monoclinic'
according to /home/saulius/struct/CIF-dictionaries/cif_core.dic
dictionary named 'cif_core.dic' version 2.4.1 from 2010-06-29.

Automatic conversion script
Id: cif_fix_values 1715 2011-07-08 13:25:40Z adriana 
;
_cod_original_sg_symbol_H-M 'P 21'
_cod_database_code 2213859
_cod_database_fobs_code 2213859

loop_
_symmetry_equiv_pos_as_xyz
'x, y, z'
'-x, y+1/2, -z'

loop_
_atom_site_type_symbol
_atom_site_label
_atom_site_fract_x
_atom_site_fract_y
_atom_site_fract_z
_atom_site_U_iso_or_equiv
_atom_site_adp_type
_atom_site_calc_flag
_atom_site_refinement_flags
_atom_site_occupancy
C C1 0.6767(5) 0.2097(7) 0.2504(3) 0.0233(8) Uani d . 1
H H1 0.7866 0.1968 0.3149 0.028 Uiso calc R 1
C C2 0.5092(5) 0.2322(8) 0.2914(3) 0.0242(8) Uani d . 1
H H2 0.3959 0.2509 0.2305 0.029 Uiso calc R 1
C C3 0.4997(5) 0.2281(8) 0.4302(3) 0.0257(8) Uani d . 1
O O3 0.6377(3) 0.2281(8) 0.5165(2) 0.0438(9) Uani d . 1
C C4 0.2961(5) 0.2250(8) 0.4643(3) 0.0244(8) Uani d . 1
O O4 0.1529(3) 0.2226(8) 0.3846(2) 0.0442(9) Uani d . 1
O O5 0.3006(3) 0.2202(6) 0.5911(2) 0.0286(7) Uani d . 1
C C6 0.1147(5) 0.2062(10) 0.6332(3) 0.0339(10) Uani d . 1
H H6A 0.0452 0.3348 0.6139 0.051 Uiso calc R 1
H H6B 0.1333 0.1806 0.7263 0.051 Uiso calc R 1
H H6C 0.0414 0.0936 0.5876 0.051 Uiso calc R 1
C C11 0.7074(5) 0.2029(7) 0.1152(3) 0.0229(8) Uani d . 1
C C12 0.5656(5) 0.2600(6) 0.0122(3) 0.0261(9) Uani d . 1
H H12 0.4461 0.3088 0.0287 0.031 Uiso calc R 1
C C13 0.5998(5) 0.2451(8) -0.1155(3) 0.0303(9) Uani d . 1
H H13 0.5044 0.2851 -0.1853 0.036 Uiso calc R 1
C C14 0.7741(6) 0.1715(6) -0.1390(4) 0.0309(10) Uani d . 1
H H14 0.7969 0.1603 -0.2253 0.037 Uiso calc R 1
C C15 0.9150(6) 0.1141(8) -0.0380(4) 0.0323(10) Uani d . 1
H H15 1.0338 0.0643 -0.0551 0.039 Uiso calc R 1
C C16 0.8823(5) 0.1295(7) 0.0884(4) 0.0276(9) Uani d . 1
H H16 0.9793 0.0899 0.1574 0.033 Uiso calc R 1

loop_
_atom_site_aniso_label
_atom_site_aniso_U_11
_atom_site_aniso_U_22
_atom_site_aniso_U_33
_atom_site_aniso_U_12
_atom_site_aniso_U_13
_atom_site_aniso_U_23
C1 0.0243(15) 0.0251(19) 0.0206(15) 0.003(2) 0.0041(12) -0.0008(18)
C2 0.0222(15) 0.031(2) 0.0187(15) 0.002(2) 0.0009(12) -0.001(2)
C3 0.0219(15) 0.034(2) 0.0210(15) 0.001(2) 0.0029(12) -0.002(2)
O3 0.0215(12) 0.087(3) 0.0219(12) -0.003(2) -0.0003(9) -0.001(2)
C4 0.0227(15) 0.029(2) 0.0222(15) 0.002(2) 0.0051(12) -0.003(2)
O4 0.0223(12) 0.081(2) 0.0268(13) 0.003(2) -0.0029(10) 0.000(2)
O5 0.0228(11) 0.0454(17) 0.0186(11) -0.0030(18) 0.0068(9) -0.0006(17)
C6 0.0232(17) 0.053(3) 0.0283(18) 0.001(2) 0.0117(14) 0.002(2)
C11 0.0257(16) 0.023(2) 0.0195(16) -0.0025(19) 0.0037(13) 0.0008(18)
C12 0.0275(17) 0.026(2) 0.0246(17) 0.0041(18) 0.0037(14) 0.0006(17)
C13 0.0368(19) 0.032(2) 0.0209(16) 0.000(2) 0.0013(14) 0.004(2)
C14 0.040(2) 0.031(3) 0.0235(17) -0.0031(19) 0.0114(16) -0.0015(17)
C15 0.034(2) 0.035(2) 0.030(2) -0.001(2) 0.0132(17) 0.0004(19)
C16 0.0253(18) 0.030(2) 0.0283(19) 0.0013(18) 0.0078(15) -0.0005(18)

loop_
_atom_type_symbol
_atom_type_description
_atom_type_scat_dispersion_real
_atom_type_scat_dispersion_imag
_atom_type_scat_source
C C 0.0033 0.0016 'International Tables Vol C Tables 4.2.6.8 and 6.1.1.4'
H H 0.0000 0.0000 'International Tables Vol C Tables 4.2.6.8 and 6.1.1.4'
O O 0.0106 0.0060 'International Tables Vol C Tables 4.2.6.8 and 6.1.1.4'

loop_
_geom_angle_atom_site_label_1
_geom_angle_atom_site_label_2
_geom_angle_atom_site_label_3
_geom_angle
C2 C1 C11 126.5(3)
C2 C1 H1 116.7
C11 C1 H1 116.7
C1 C2 C3 120.4(3)
C1 C2 H2 119.8
C3 C2 H2 119.8
O3 C3 C2 125.0(3)
O3 C3 C4 119.7(3)
C2 C3 C4 115.3(3)
O4 C4 O5 125.0(3)
O4 C4 C3 123.6(3)
O5 C4 C3 111.3(3)
C4 O5 C6 115.6(3)
O5 C6 H6A 109.5
O5 C6 H6B 109.5
H6A C6 H6B 109.5
O5 C6 H6C 109.5
H6A C6 H6C 109.5
H6B C6 H6C 109.5
C12 C11 C16 118.9(3)
C12 C11 C1 122.3(3)
C16 C11 C1 118.8(3)
C11 C12 C13 120.2(3)
C11 C12 H12 119.9
C13 C12 H12 119.9
C14 C13 C12 119.6(3)
C14 C13 H13 120.2
C12 C13 H13 120.2
C15 C14 C13 120.7(3)
C15 C14 H14 119.6
C13 C14 H14 119.6
C14 C15 C16 119.9(4)
C14 C15 H15 120.0
C16 C15 H15 120.0
C15 C16 C11 120.7(4)
C15 C16 H16 119.6
C11 C16 H16 119.6

loop_
_geom_bond_atom_site_label_1
_geom_bond_atom_site_label_2
_geom_bond_distance
C1 C2 1.340(5)
C1 C11 1.473(4)
C1 H1 0.9500
C2 C3 1.472(4)
C2 H2 0.9500
C3 O3 1.221(4)
C3 C4 1.548(4)
C4 O4 1.207(4)
C4 O5 1.328(4)
O5 C6 1.464(4)
C6 H6A 0.9800
C6 H6B 0.9800
C6 H6C 0.9800
C11 C12 1.403(5)
C11 C16 1.405(5)
C12 C13 1.407(5)
C12 H12 0.9500
C13 C14 1.389(6)
C13 H13 0.9500
C14 C15 1.386(6)
C14 H14 0.9500
C15 C16 1.390(5)
C15 H15 0.9500
C16 H16 0.9500

loop_
_geom_torsion_atom_site_label_1
_geom_torsion_atom_site_label_2
_geom_torsion_atom_site_label_3
_geom_torsion_atom_site_label_4
_geom_torsion
C11 C1 C2 C3 177.6(4)
C1 C2 C3 O3 8.6(9)
C1 C2 C3 C4 -171.7(4)
O3 C3 C4 O4 -179.2(7)
C2 C3 C4 O4 1.2(7)
O3 C3 C4 O5 -0.7(7)
C2 C3 C4 O5 179.6(5)
O4 C4 O5 C6 1.5(8)
C3 C4 O5 C6 -176.9(4)
C2 C1 C11 C12 12.9(8)
C2 C1 C11 C16 -164.6(5)
C16 C11 C12 C13 -0.5(6)
C1 C11 C12 C13 -178.1(4)
C11 C12 C13 C14 0.7(7)
C12 C13 C14 C15 -0.5(7)
C13 C14 C15 C16 0.2(7)
C14 C15 C16 C11 0.0(7)
C12 C11 C16 C15 0.2(6)
C1 C11 C16 C15 177.9(4)

loop_
_cod_related_entry_id
_cod_related_entry_database
_cod_related_entry_code
1 ChemSpider 4522229
